data_2225526
loop_
_publ_author_name
'Shi, Zi-Fa'
'Gao, Zhu-Qing'
'Gu, Jin-Zhong'

_publ_section_title
;
 Triaqua(1,10-phenanthroline-2,9-dicarboxylato)cobalt(II) dihydrate
;
_journal_coeditor_code HG2639
_journal_issue 4
_journal_name_full 'Acta Crystallographica Section E'
_journal_page_first m372
_journal_page_last m373
_journal_paper_doi 10.1107/S1600536810007567
_journal_volume 66
_journal_year 2010
_chemical_formula_iupac '[Co (C14 H6 N2 O4) (H2 O)3], 2H2 O'
_chemical_formula_moiety 'C14 H12 Co N2 O7, 2(H2 O)'
_chemical_formula_sum 'C14 H16 Co N2 O9'
_chemical_formula_weight 415.22
_chemical_name_systematic
;
Triaqua(1,10-phenanthroline-2,9-dicarboxylato)cobalt(II) dihydrate
;
_space_group_IT_number 70
_symmetry_cell_setting orthorhombic
_symmetry_space_group_name_Hall '-F 2uv 2vw'
_symmetry_space_group_name_H-M 'F d d d :2'
_atom_sites_solution_hydrogens geom
_atom_sites_solution_primary direct
_atom_sites_solution_secondary difmap
_audit_creation_method SHELXL-97
_cell_angle_alpha 90.00
_cell_angle_beta 90.00
_cell_angle_gamma 90.00
_cell_formula_units_Z 16
_cell_length_a 7.4093(5)
_cell_length_b 18.9267(17)
_cell_length_c 46.609(4)
_cell_measurement_reflns_used 2624
_cell_measurement_temperature 296(2)
_cell_measurement_theta_max 25.15
_cell_measurement_theta_min 2.98
_cell_volume 6536.1(9)
_computing_cell_refinement '<i>SAINT</i> (Bruker, 1997)'
_computing_data_collection '<i>SMART</i> (Bruker, 1997)'
_computing_data_reduction '<i>SAINT</i> (Bruker, 1997)'
_computing_molecular_graphics '<i>SHELXTL</i> (Sheldrick, 2008)'
_computing_publication_material '<i>publCIF</i> (Westrip, 2010)'
_computing_structure_refinement '<i>SHELXL97</i> (Sheldrick, 2008)'
_computing_structure_solution '<i>SHELXS97</i> (Sheldrick, 2008)'
_diffrn_ambient_temperature 296(2)
_diffrn_measured_fraction_theta_full 0.996
_diffrn_measured_fraction_theta_max 0.996
_diffrn_measurement_device_type 'Bruker APEXII CCD'
_diffrn_measurement_method '\f and \w scans'
_diffrn_radiation_monochromator graphite
_diffrn_radiation_source 'fine-focus sealed tube'
_diffrn_radiation_type MoK\a
_diffrn_radiation_wavelength 0.71073
_diffrn_reflns_av_R_equivalents 0.0317
_diffrn_reflns_av_sigmaI/netI 0.0223
_diffrn_reflns_limit_h_max 9
_diffrn_reflns_limit_h_min -9
_diffrn_reflns_limit_k_max 23
_diffrn_reflns_limit_k_min -24
_diffrn_reflns_limit_l_max 60
_diffrn_reflns_limit_l_min -45
_diffrn_reflns_number 9724
_diffrn_reflns_theta_full 27.45
_diffrn_reflns_theta_max 27.45
_diffrn_reflns_theta_min 1.75
_diffrn_standards_number 0
_exptl_absorpt_coefficient_mu 1.105
_exptl_absorpt_correction_type none
_exptl_crystal_colour yellow
_exptl_crystal_density_diffrn 1.688
_exptl_crystal_density_method 'not measured'
_exptl_crystal_description block
_exptl_crystal_F_000 3408
_exptl_crystal_size_max 0.20
_exptl_crystal_size_mid 0.19
_exptl_crystal_size_min 0.17
_refine_diff_density_max 0.957
_refine_diff_density_min -0.459
_refine_ls_extinction_method none
_refine_ls_goodness_of_fit_ref 1.056
_refine_ls_hydrogen_treatment mixed
_refine_ls_matrix_type full
_refine_ls_number_parameters 132
_refine_ls_number_reflns 1877
_refine_ls_number_restraints 2
_refine_ls_restrained_S_all 1.061
_refine_ls_R_factor_all 0.0462
_refine_ls_R_factor_gt 0.0350
_refine_ls_shift/su_max 0.001
_refine_ls_shift/su_mean 0.000
_refine_ls_structure_factor_coef Fsqd
_refine_ls_weighting_details 'calc w=1/[\s^2^(Fo^2^)+(0.0494P)^2^+16.2882P] where P=(Fo^2^+2Fc^2^)/3'
_refine_ls_weighting_scheme calc
_refine_ls_wR_factor_gt 0.0914
_refine_ls_wR_factor_ref 0.0981
_reflns_number_gt 1520
_reflns_number_total 1877
_reflns_threshold_expression I>2sigma(I)
_cod_data_source_file hg2639.cif
_cod_data_source_block I
_cod_depositor_comments
;
The following automatic conversions were performed:
'_symmetry_cell_setting' value 'Orthorhombic' changed to 'orthorhombic'
according to '/home/saulius/struct/CIF-dictionaries/cif_core.dic'
dictionary named 'cif_core.dic' version 2.4.1 from 2010-06-29.

Automatic conversion script
Id: cif_fix_enum 1527 2010-12-29 10:47:43Z saulius 
;
_cod_original_sg_symbol_H-M 'F d d d'
_cod_database_code 2225526
_cod_database_fobs_code 2225526

loop_
_symmetry_equiv_pos_as_xyz
'x, y, z'
'-x+3/4, -y+3/4, z'
'-x+3/4, y, -z+3/4'
'x, -y+3/4, -z+3/4'
'x, y+1/2, z+1/2'
'-x+3/4, -y+5/4, z+1/2'
'-x+3/4, y+1/2, -z+5/4'
'x, -y+5/4, -z+5/4'
'x+1/2, y, z+1/2'
'-x+5/4, -y+3/4, z+1/2'
'-x+5/4, y, -z+5/4'
'x+1/2, -y+3/4, -z+5/4'
'x+1/2, y+1/2, z'
'-x+5/4, -y+5/4, z'
'-x+5/4, y+1/2, -z+3/4'
'x+1/2, -y+5/4, -z+3/4'
'-x, -y, -z'
'x-3/4, y-3/4, -z'
'x-3/4, -y, z-3/4'
'-x, y-3/4, z-3/4'
'-x, -y+1/2, -z+1/2'
'x-3/4, y-1/4, -z+1/2'
'x-3/4, -y+1/2, z-1/4'
'-x, y-1/4, z-1/4'
'-x+1/2, -y, -z+1/2'
'x-1/4, y-3/4, -z+1/2'
'x-1/4, -y, z-1/4'
'-x+1/2, y-3/4, z-1/4'
'-x+1/2, -y+1/2, -z'
'x-1/4, y-1/4, -z'
'x-1/4, -y+1/2, z-3/4'
'-x+1/2, y-1/4, z-3/4'

loop_
_atom_site_type_symbol
_atom_site_label
_atom_site_fract_x
_atom_site_fract_y
_atom_site_fract_z
_atom_site_U_iso_or_equiv
_atom_site_adp_type
_atom_site_calc_flag
_atom_site_refinement_flags
_atom_site_occupancy
_atom_site_disorder_assembly
_atom_site_disorder_group
Co Co1 0.8750 0.8750 0.575281(8) 0.02703(15) Uani d S 1 . .
C C1 0.5006(3) 0.79758(12) 0.56914(5) 0.0303(5) Uani d . 1 . .
C C2 0.5619(3) 0.81188(11) 0.53888(5) 0.0286(5) Uani d . 1 . .
C C3 0.4668(3) 0.79146(13) 0.51428(5) 0.0369(5) Uani d . 1 . .
H H3 0.3573 0.7678 0.5160 0.044 Uiso calc R 1 . .
C C4 0.5356(4) 0.80639(13) 0.48763(5) 0.0403(6) Uani d . 1 . .
H H4 0.4723 0.7936 0.4712 0.048 Uiso calc R 1 . .
C C5 0.7025(3) 0.84111(12) 0.48536(5) 0.0336(5) Uani d . 1 . .
C C6 0.7884(3) 0.85853(11) 0.51113(4) 0.0283(5) Uani d . 1 . .
C C7 0.7938(4) 0.85890(13) 0.45911(5) 0.0426(6) Uani d . 1 . .
H H7 0.7394 0.8479 0.4417 0.051 Uiso calc R 1 . .
H H3A 0.953(3) 0.8937(8) 0.6302(4) 0.063(10) Uiso d . 1 . .
H H5A 0.8692 0.7242 0.6386 0.075 Uiso d RD 1 . .
H H5B 0.8592 0.6518 0.6227 0.075 Uiso d PRD 0.50 . .
H H5B' 0.7138 0.7061 0.6221 0.075 Uiso d PR 0.50 . .
H H4A 1.088(5) 0.7728(17) 0.5770(7) 0.049(10) Uiso d . 1 . .
H H4B 0.955(5) 0.7546(18) 0.5909(8) 0.060(11) Uiso d . 1 . .
N N6 0.7184(2) 0.84503(10) 0.53724(4) 0.0274(4) Uani d . 1 . .
O O1 0.6029(2) 0.82142(9) 0.58824(4) 0.0380(4) Uani d . 1 . .
O O2 0.3589(2) 0.76361(11) 0.57280(4) 0.0446(5) Uani d . 1 . .
O O3 0.8750 0.8750 0.61974(5) 0.0459(7) Uani d S 1 . .
O O4 0.9892(3) 0.77204(10) 0.57658(4) 0.0359(4) Uani d . 1 . .
O O5 0.8336(4) 0.69890(11) 0.62306(5) 0.0670(7) Uani d D 1 . .

loop_
_atom_site_aniso_label
_atom_site_aniso_U_11
_atom_site_aniso_U_22
_atom_site_aniso_U_33
_atom_site_aniso_U_12
_atom_site_aniso_U_13
_atom_site_aniso_U_23
Co1 0.0278(3) 0.0337(3) 0.0196(2) -0.00067(18) 0.000 0.000
C1 0.0231(11) 0.0333(12) 0.0344(12) 0.0020(9) 0.0013(9) -0.0046(9)
C2 0.0256(11) 0.0298(11) 0.0305(11) 0.0043(9) -0.0041(9) -0.0060(8)
C3 0.0325(13) 0.0401(13) 0.0382(13) -0.0006(10) -0.0095(10) -0.0084(10)
C4 0.0463(15) 0.0418(14) 0.0328(13) 0.0055(11) -0.0153(11) -0.0087(10)
C5 0.0438(14) 0.0321(12) 0.0248(11) 0.0101(11) -0.0069(9) -0.0048(9)
C6 0.0313(12) 0.0296(11) 0.0239(10) 0.0057(9) -0.0010(9) -0.0015(8)
C7 0.0637(17) 0.0412(14) 0.0228(11) 0.0069(12) -0.0065(11) -0.0037(9)
N6 0.0261(9) 0.0320(9) 0.0241(9) 0.0013(8) -0.0014(7) -0.0023(7)
O1 0.0327(9) 0.0544(10) 0.0268(8) -0.0075(8) 0.0024(7) -0.0060(7)
O2 0.0304(10) 0.0550(11) 0.0483(11) -0.0086(8) 0.0052(8) -0.0053(8)
O3 0.0490(16) 0.0680(17) 0.0206(11) -0.0285(14) 0.000 0.000
O4 0.0312(11) 0.0403(10) 0.0363(10) 0.0012(8) -0.0012(8) 0.0004(8)
O5 0.1009(19) 0.0418(11) 0.0582(13) -0.0027(12) 0.0008(13) -0.0004(10)

loop_
_atom_type_symbol
_atom_type_description
_atom_type_scat_dispersion_real
_atom_type_scat_dispersion_imag
_atom_type_scat_source
C C 0.0033 0.0016 'International Tables Vol C Tables 4.2.6.8 and 6.1.1.4'
H H 0.0000 0.0000 'International Tables Vol C Tables 4.2.6.8 and 6.1.1.4'
N N 0.0061 0.0033 'International Tables Vol C Tables 4.2.6.8 and 6.1.1.4'
O O 0.0106 0.0060 'International Tables Vol C Tables 4.2.6.8 and 6.1.1.4'
Co Co 0.3494 0.9721 'International Tables Vol C Tables 4.2.6.8 and 6.1.1.4'

loop_
_geom_angle_atom_site_label_1
_geom_angle_atom_site_label_2
_geom_angle_atom_site_label_3
_geom_angle_site_symmetry_1
_geom_angle_site_symmetry_3
_geom_angle
_geom_angle_publ_flag
O3 Co1 O4 . . 88.37(5) ?
O3 Co1 O4 . 2_665 88.37(5) ?
O4 Co1 O4 . 2_665 176.75(11) ?
O3 Co1 N6 . 2_665 143.92(5) ?
O4 Co1 N6 . 2_665 92.83(8) ?
O4 Co1 N6 2_665 2_665 89.80(7) ?
O3 Co1 N6 . . 143.92(5) ?
O4 Co1 N6 . . 89.80(7) ?
O4 Co1 N6 2_665 . 92.83(8) ?
N6 Co1 N6 2_665 . 72.16(10) ?
O3 Co1 O1 . . 75.02(4) ?
O4 Co1 O1 . . 86.46(8) ?
O4 Co1 O1 2_665 . 92.69(7) ?
N6 Co1 O1 2_665 . 141.06(6) ?
N6 Co1 O1 . . 68.91(6) ?
O3 Co1 O1 . 2_665 75.02(4) ?
O4 Co1 O1 . 2_665 92.69(7) ?
O4 Co1 O1 2_665 2_665 86.46(8) ?
N6 Co1 O1 2_665 2_665 68.91(6) ?
N6 Co1 O1 . 2_665 141.06(6) ?
O1 Co1 O1 . 2_665 150.03(8) ?
O2 C1 O1 . . 126.8(2) ?
O2 C1 C2 . . 118.4(2) ?
O1 C1 C2 . . 114.7(2) ?
N6 C2 C3 . . 121.7(2) ?
N6 C2 C1 . . 113.83(18) ?
C3 C2 C1 . . 124.5(2) ?
C4 C3 C2 . . 119.8(2) ?
C4 C3 H3 . . 120.1 ?
C2 C3 H3 . . 120.1 ?
C3 C4 C5 . . 119.5(2) ?
C3 C4 H4 . . 120.3 ?
C5 C4 H4 . . 120.3 ?
C6 C5 C4 . . 116.5(2) ?
C6 C5 C7 . . 117.5(2) ?
C4 C5 C7 . . 126.0(2) ?
N6 C6 C5 . . 123.7(2) ?
N6 C6 C6 . 2_665 115.43(12) ?
C5 C6 C6 . 2_665 120.83(14) ?
C7 C7 C5 2_665 . 121.69(15) ?
C7 C7 H7 2_665 . 119.2 ?
C5 C7 H7 . . 119.2 ?
C2 N6 C6 . . 118.72(18) ?
C2 N6 Co1 . . 122.73(14) ?
C6 N6 Co1 . . 118.50(15) ?
C1 O1 Co1 . . 119.62(15) ?
Co1 O3 H3A . . 125.6(15) ?
Co1 O4 H4A . . 112(3) ?
Co1 O4 H4B . . 106(2) ?
H4A O4 H4B . . 108(3) ?
H5A O5 H5B . . 118.1 ?
H5A O5 H5B' . . 104.2 ?
H5B O5 H5B' . . 110.7 ?

loop_
_geom_bond_atom_site_label_1
_geom_bond_atom_site_label_2
_geom_bond_site_symmetry_2
_geom_bond_distance
_geom_bond_publ_flag
Co1 O3 . 2.072(2) ?
Co1 O4 . 2.1254(19) ?
Co1 O4 2_665 2.1254(19) ?
Co1 N6 2_665 2.1936(18) ?
Co1 N6 . 2.1936(18) ?
Co1 O1 . 2.3364(16) ?
Co1 O1 2_665 2.3364(16) ?
C1 O2 . 1.243(3) ?
C1 O1 . 1.253(3) ?
C1 C2 . 1.506(3) ?
C2 N6 . 1.320(3) ?
C2 C3 . 1.400(3) ?
C3 C4 . 1.372(4) ?
C3 H3 . 0.9300 ?
C4 C5 . 1.404(4) ?
C4 H4 . 0.9300 ?
C5 C6 . 1.399(3) ?
C5 C7 . 1.438(3) ?
C6 N6 . 1.348(3) ?
C6 C6 2_665 1.426(5) ?
C7 C7 2_665 1.349(6) ?
C7 H7 . 0.9300 ?
O3 H3A . 0.837(17) ?
O4 H4A . 0.74(4) ?
O4 H4B . 0.79(4) ?
O5 H5A . 0.9066 ?
O5 H5B . 0.9119 ?
O5 H5B' . 0.8988 ?

loop_
_geom_hbond_atom_site_label_D
_geom_hbond_atom_site_label_H
_geom_hbond_atom_site_label_A
_geom_hbond_site_symmetry_A
_geom_hbond_distance_DH
_geom_hbond_distance_HA
_geom_hbond_distance_DA
_geom_hbond_angle_DHA
O3 H3A O1 12_565 0.837(17) 1.957(16) 2.778(2) 167(2)
O5 H5A O2 11 0.91 1.95 2.837(3) 163.8
O5 H5B O5 8 0.91 1.93 2.803(4) 161.0
O5 H5B' O5 11 0.90 2.22 3.096(6) 165.0
O4 H4A O2 1_655 0.74(4) 2.02(4) 2.750(3) 171(4)
O4 H4B O5 . 0.79(4) 2.04(4) 2.818(3) 169(3)

loop_
_geom_torsion_atom_site_label_1
_geom_torsion_atom_site_label_2
_geom_torsion_atom_site_label_3
_geom_torsion_atom_site_label_4
_geom_torsion_site_symmetry_1
_geom_torsion_site_symmetry_2
_geom_torsion_site_symmetry_3
_geom_torsion_site_symmetry_4
_geom_torsion
_geom_torsion_publ_flag
O2 C1 C2 N6 . . . . -176.6(2) ?
O1 C1 C2 N6 . . . . 2.6(3) ?
O2 C1 C2 C3 . . . . 2.2(3) ?
O1 C1 C2 C3 . . . . -178.6(2) ?
N6 C2 C3 C4 . . . . -0.5(4) ?
C1 C2 C3 C4 . . . . -179.2(2) ?
C2 C3 C4 C5 . . . . 1.0(4) ?
C3 C4 C5 C6 . . . . -0.1(3) ?
C3 C4 C5 C7 . . . . 178.5(2) ?
C4 C5 C6 N6 . . . . -1.3(3) ?
C7 C5 C6 N6 . . . . 179.9(2) ?
C4 C5 C6 C6 . . . 2_665 177.6(2) ?
C7 C5 C6 C6 . . . 2_665 -1.2(4) ?
C6 C5 C7 C7 . . . 2_665 0.1(4) ?
C4 C5 C7 C7 . . . 2_665 -178.6(3) ?
C3 C2 N6 C6 . . . . -0.9(3) ?
C1 C2 N6 C6 . . . . 178.00(18) ?
C3 C2 N6 Co1 . . . . -178.11(16) ?
C1 C2 N6 Co1 . . . . 0.7(3) ?
C5 C6 N6 C2 . . . . 1.8(3) ?
C6 C6 N6 C2 2_665 . . . -177.2(2) ?
C5 C6 N6 Co1 . . . . 179.17(16) ?
C6 C6 N6 Co1 2_665 . . . 0.2(3) ?
O3 Co1 N6 C2 . . . . -2.8(2) ?
O4 Co1 N6 C2 . . . . 84.14(17) ?
O4 Co1 N6 C2 2_665 . . . -93.94(17) ?
N6 Co1 N6 C2 2_665 . . . 177.2(2) ?
O1 Co1 N6 C2 . . . . -2.14(16) ?
O1 Co1 N6 C2 2_665 . . . 178.19(14) ?
O3 Co1 N6 C6 . . . . 179.93(11) ?
O4 Co1 N6 C6 . . . . -93.11(16) ?
O4 Co1 N6 C6 2_665 . . . 88.81(16) ?
N6 Co1 N6 C6 2_665 . . . -0.07(11) ?
O1 Co1 N6 C6 . . . . -179.40(17) ?
O1 Co1 N6 C6 2_665 . . . 0.9(2) ?
O2 C1 O1 Co1 . . . . 174.59(19) ?
C2 C1 O1 Co1 . . . . -4.5(3) ?
O3 Co1 O1 C1 . . . . -176.70(18) ?
O4 Co1 O1 C1 . . . . -87.44(18) ?
O4 Co1 O1 C1 2_665 . . . 95.71(18) ?
N6 Co1 O1 C1 2_665 . . . 2.7(2) ?
N6 Co1 O1 C1 . . . . 3.71(16) ?
O1 Co1 O1 C1 2_665 . . . -176.70(18) ?
